data_7109762
loop_
_publ_author_name
'Ramya Raghunathan'
'Elango Kumarasamy'
'Akila Iyer'
'Angel Ugrinov'
'J. Sivaguru'

_publ_section_title
;
 Intramolecular Paterno-Buchi reaction of atropisomeric alpha-oxoamides in
 solution and in the solid-state
;
_journal_name_full Chem.Commun.
_journal_page_first 8713
_journal_paper_doi 10.1039/c3cc44281k
_journal_volume 49
_journal_year 2013
_chemical_absolute_configuration ad
_chemical_formula_moiety 'C26 H31 N O3'
_chemical_formula_sum 'C26 H31 N O3'
_chemical_formula_weight 405.52
_chemical_name_systematic
;
 ?
;
_space_group_IT_number 4
_space_group_name_Hall 'P 2yb'
_symmetry_cell_setting monoclinic
_symmetry_space_group_name_Hall 'P 2yb'
_symmetry_space_group_name_H-M 'P 1 21 1'
_atom_sites_solution_hydrogens geom
_atom_sites_solution_primary direct
_atom_sites_solution_secondary difmap
_audit_creation_method SHELXL-97
_cell_angle_alpha 90.00
_cell_angle_beta 106.7490(10)
_cell_angle_gamma 90.00
_cell_formula_units_Z 2
_cell_length_a 9.4837(3)
_cell_length_b 11.0800(3)
_cell_length_c 11.5198(3)
_cell_measurement_reflns_used 9842
_cell_measurement_temperature 100(2)
_cell_measurement_theta_max 67.24
_cell_measurement_theta_min 4.01
_cell_volume 1159.14(6)
_computing_cell_refinement 'Bruker SAINT'
_computing_data_collection 'Bruker APEX2'
_computing_data_reduction 'Bruker SAINT'
_computing_molecular_graphics 'Bruker SHELXTL'
_computing_publication_material 'Bruker SHELXTL'
_computing_structure_refinement 'SHELXL-97 (Sheldrick, 2008)'
_computing_structure_solution 'SHELXS-97 (Sheldrick, 2008)'
_diffrn_ambient_temperature 100(2)
_diffrn_measured_fraction_theta_full 0.978
_diffrn_measured_fraction_theta_max 0.978
_diffrn_measurement_device_type 'Bruker APEX-II CCD'
_diffrn_measurement_method '\f and \w scans'
_diffrn_radiation_monochromator graphite
_diffrn_radiation_source 'fine-focus sealed tube'
_diffrn_radiation_type CuK\a
_diffrn_radiation_wavelength 1.54178
_diffrn_reflns_av_R_equivalents 0.0226
_diffrn_reflns_av_sigmaI/netI 0.0230
_diffrn_reflns_limit_h_max 11
_diffrn_reflns_limit_h_min -11
_diffrn_reflns_limit_k_max 12
_diffrn_reflns_limit_k_min -13
_diffrn_reflns_limit_l_max 13
_diffrn_reflns_limit_l_min -13
_diffrn_reflns_number 12752
_diffrn_reflns_theta_full 67.44
_diffrn_reflns_theta_max 67.44
_diffrn_reflns_theta_min 4.01
_exptl_absorpt_coefficient_mu 0.594
_exptl_absorpt_correction_T_max 0.9602
_exptl_absorpt_correction_T_min 0.8657
_exptl_absorpt_correction_type multi-scan
_exptl_absorpt_process_details 'Acta Cryst (1995). A51, 33-38'
_exptl_crystal_colour colourless
_exptl_crystal_density_diffrn 1.162
_exptl_crystal_density_method 'not measured'
_exptl_crystal_description plate
_exptl_crystal_F_000 436
_exptl_crystal_size_max 0.25
_exptl_crystal_size_mid 0.17
_exptl_crystal_size_min 0.07
_refine_diff_density_max 0.256
_refine_diff_density_min -0.264
_refine_diff_density_rms 0.074
_refine_ls_abs_structure_details 'Flack H D (1983), Acta Cryst. A39, 876-881'
_refine_ls_abs_structure_Flack 0.01(35)
_refine_ls_extinction_method none
_refine_ls_goodness_of_fit_ref 1.243
_refine_ls_hydrogen_treatment constr
_refine_ls_matrix_type full
_refine_ls_number_parameters 368
_refine_ls_number_reflns 3872
_refine_ls_number_restraints 441
_refine_ls_restrained_S_all 1.208
_refine_ls_R_factor_all 0.0566
_refine_ls_R_factor_gt 0.0564
_refine_ls_shift/su_max 0.003
_refine_ls_shift/su_mean 0.000
_refine_ls_structure_factor_coef Fsqd
_refine_ls_weighting_details 'calc w=1/[\s^2^(Fo^2^)+(0.0378P)^2^+0.8732P] where P=(Fo^2^+2Fc^2^)/3'
_refine_ls_weighting_scheme calc
_refine_ls_wR_factor_gt 0.1436
_refine_ls_wR_factor_ref 0.1437
_reflns_number_gt 3856
_reflns_number_total 3872
_reflns_threshold_expression >2sigma(I)
_cod_data_source_file c3cc44281k.txt
_cod_data_source_block (R,R,M)_2a
_cod_original_sg_symbol_H-M P2(1)
_cod_database_code 7109762

loop_
_symmetry_equiv_pos_as_xyz
'x, y, z'
'-x, y+1/2, -z'

loop_
_atom_site_label
_atom_site_type_symbol
_atom_site_fract_x
_atom_site_fract_y
_atom_site_fract_z
_atom_site_U_iso_or_equiv
_atom_site_adp_type
_atom_site_occupancy
_atom_site_symmetry_multiplicity
_atom_site_calc_flag
_atom_site_refinement_flags
_atom_site_disorder_assembly
_atom_site_disorder_group
O1 O 0.2194(4) 0.9217(3) 0.6055(2) 0.0802(11) Uani 1 1 d U . .
O2 O 0.5707(3) 0.67562(19) 0.53712(19) 0.0414(5) Uani 1 1 d U . .
O3 O 0.5627(3) 0.84264(19) 0.78733(17) 0.0426(6) Uani 1 1 d U . .
N1 N 0.3831(3) 0.7865(2) 0.5698(2) 0.0324(5) Uani 1 1 d U . .
C1 C 0.7876(4) 0.7898(4) 0.7294(3) 0.0594(10) Uani 1 1 d U . .
H1A H 0.8466 0.8444 0.7915 0.089 Uiso 1 1 calc R . .
H1B H 0.8279 0.7878 0.6601 0.089 Uiso 1 1 calc R . .
H1C H 0.7903 0.7084 0.7634 0.089 Uiso 1 1 calc R . .
C2 C 0.1460(5) 0.7991(4) 0.1278(3) 0.0612(11) Uani 1 1 d U . .
C3 C 0.1577(4) 0.7437(3) 0.2529(3) 0.0477(9) Uani 1 1 d U D .
C4 C 0.2612(4) 0.7818(3) 0.3572(2) 0.0335(7) Uani 1 1 d U . .
H4 H 0.3281 0.8438 0.3518 0.040 Uiso 1 1 calc R D .
C5 C 0.0696(4) 0.6057(3) 0.3801(3) 0.0465(8) Uani 1 1 d U D .
H5 H 0.0001 0.5458 0.3856 0.056 Uiso 1 1 calc R . .
C6 C 0.1765(4) 0.6412(3) 0.4859(3) 0.0374(7) Uani 1 1 d U . .
C7 C 0.2705(3) 0.7319(3) 0.4700(2) 0.0316(6) Uani 1 1 d U D .
C8 C 0.1786(4) 0.5784(3) 0.6067(3) 0.0477(9) Uani 1 1 d U C .
C9 C 0.3444(5) 0.8872(3) 0.6288(3) 0.0451(9) Uani 1 1 d U . .
C10 C 0.5303(4) 0.7558(3) 0.5916(2) 0.0358(7) Uani 1 1 d U . .
C11 C 0.6331(4) 0.8332(3) 0.6890(3) 0.0425(8) Uani 1 1 d U B .
C12 C 0.4751(5) 0.9442(3) 0.7211(3) 0.0484(9) Uani 1 1 d U B .
C13 C 0.4381(6) 1.0373(3) 0.7995(3) 0.0589(11) Uani 1 1 d U . .
C14 C 0.4656(4) 1.0207(3) 0.9224(3) 0.0418(8) Uani 1 1 d U B .
H14 H 0.5097 0.9476 0.9583 0.050 Uiso 1 1 calc R . .
C15 C 0.4303(4) 1.1080(4) 0.9940(3) 0.0494(9) Uani 1 1 d U . .
H15 H 0.4258 1.0887 1.0732 0.059 Uiso 1 1 calc R A 1
C17 C 0.0612(5) 0.6543(3) 0.2679(3) 0.0540(10) Uani 1 1 d U . .
H17 H -0.0127 0.6258 0.1989 0.065 Uiso 1 1 calc R D .
C18 C 0.5951(5) 0.9672(3) 0.6577(3) 0.0576(10) Uani 1 1 d U . .
H18A H 0.6724 1.0251 0.6999 0.069 Uiso 1 1 calc R B .
H18B H 0.5575 0.9848 0.5699 0.069 Uiso 1 1 calc R . .
C19A C 0.3942(9) 1.2373(6) 0.8350(6) 0.041(2) Uani 0.465(8) 1 d PU B 1
H19A H 0.3650 1.3158 0.8040 0.050 Uiso 0.465(8) 1 calc PR B 1
C20A C 0.4259(9) 1.1501(6) 0.7585(5) 0.0299(17) Uani 0.465(8) 1 d PU B 1
H20A H 0.4379 1.1702 0.6818 0.036 Uiso 0.465(8) 1 calc PR B 1
C16A C 0.4042(10) 1.2123(8) 0.9543(6) 0.0363(18) Uani 0.465(8) 1 d PU B 1
H16A H 0.3912 1.2752 1.0064 0.044 Uiso 0.465(8) 1 calc PR B 1
C19B C 0.2832(7) 1.2223(5) 0.8089(5) 0.0298(15) Uani 0.535(8) 1 d PU B 2
H19B H 0.2267 1.2896 0.7704 0.036 Uiso 0.535(8) 1 calc PR B 2
C20B C 0.3215(8) 1.1353(5) 0.7394(5) 0.0287(15) Uani 0.535(8) 1 d PU B 2
H20B H 0.2769 1.1344 0.6543 0.034 Uiso 0.535(8) 1 calc PR B 2
C16B C 0.3246(10) 1.2145(6) 0.9323(7) 0.0374(16) Uani 0.535(8) 1 d PU B 2
H16B H 0.2908 1.2716 0.9798 0.045 Uiso 0.535(8) 1 calc PR B 2
C21A C 0.3353(7) 0.5099(6) 0.6528(5) 0.0333(15) Uani 0.487(5) 1 d PU C 3
H21A H 0.3500 0.4809 0.7358 0.050 Uiso 0.487(5) 1 calc PR C 3
H21B H 0.4145 0.5661 0.6511 0.050 Uiso 0.487(5) 1 calc PR C 3
H21C H 0.3364 0.4413 0.5994 0.050 Uiso 0.487(5) 1 calc PR C 3
C22A C 0.0656(7) 0.5062(6) 0.6099(6) 0.0387(16) Uani 0.487(5) 1 d PU C 3
H22A H 0.0578 0.4397 0.5523 0.058 Uiso 0.487(5) 1 calc PR C 3
H22B H -0.0261 0.5529 0.5880 0.058 Uiso 0.487(5) 1 calc PR C 3
H22C H 0.0829 0.4735 0.6919 0.058 Uiso 0.487(5) 1 calc PR C 3
C23A C 0.2064(9) 0.6806(7) 0.7194(6) 0.0436(18) Uani 0.487(5) 1 d PU C 3
H23A H 0.1345 0.7461 0.6948 0.065 Uiso 0.487(5) 1 calc PR C 3
H23B H 0.3062 0.7136 0.7364 0.065 Uiso 0.487(5) 1 calc PR C 3
H23C H 0.1948 0.6416 0.7924 0.065 Uiso 0.487(5) 1 calc PR C 3
C21B C 0.2946(7) 0.5885(6) 0.7074(5) 0.0394(16) Uani 0.513(5) 1 d PU C 4
H21D H 0.2809 0.5339 0.7702 0.059 Uiso 0.513(5) 1 calc PR C 4
H21E H 0.3017 0.6718 0.7370 0.059 Uiso 0.513(5) 1 calc PR C 4
H21F H 0.3854 0.5670 0.6877 0.059 Uiso 0.513(5) 1 calc PR C 4
C22B C 0.1491(8) 0.4306(6) 0.5752(6) 0.0424(17) Uani 0.513(5) 1 d PU C 4
H22D H 0.1440 0.3877 0.6482 0.064 Uiso 0.513(5) 1 calc PR C 4
H22E H 0.2300 0.3978 0.5478 0.064 Uiso 0.513(5) 1 calc PR C 4
H22F H 0.0561 0.4203 0.5112 0.064 Uiso 0.513(5) 1 calc PR C 4
C23B C 0.0241(7) 0.6172(6) 0.6269(5) 0.0389(15) Uani 0.513(5) 1 d PU C 4
H23D H -0.0567 0.5905 0.5575 0.058 Uiso 0.513(5) 1 calc PR C 4
H23E H 0.0207 0.7052 0.6343 0.058 Uiso 0.513(5) 1 calc PR C 4
H23F H 0.0142 0.5795 0.7011 0.058 Uiso 0.513(5) 1 calc PR C 4
C24A C 0.1515(13) 0.7095(18) 0.0413(18) 0.042(3) Uani 0.499(7) 1 d PU D 5
H24A H 0.0754 0.6487 0.0379 0.063 Uiso 0.499(7) 1 calc PR D 5
H24B H 0.2486 0.6710 0.0648 0.063 Uiso 0.499(7) 1 calc PR D 5
H24C H 0.1343 0.7471 -0.0386 0.063 Uiso 0.499(7) 1 calc PR D 5
C25A C 0.2287(7) 0.9126(7) 0.1349(6) 0.0405(19) Uani 0.499(7) 1 d PU D 5
H25A H 0.2092 0.9475 0.0536 0.061 Uiso 0.499(7) 1 calc PR D 5
H25B H 0.3343 0.8964 0.1679 0.061 Uiso 0.499(7) 1 calc PR D 5
H25C H 0.1977 0.9695 0.1878 0.061 Uiso 0.499(7) 1 calc PR D 5
C26A C -0.0366(8) 0.8618(6) 0.0780(6) 0.0359(17) Uani 0.499(7) 1 d PU D 5
H26A H -0.0499 0.9193 0.1386 0.054 Uiso 0.499(7) 1 calc PR D 5
H26B H -0.1093 0.7968 0.0678 0.054 Uiso 0.499(7) 1 calc PR D 5
H26C H -0.0501 0.9034 0.0004 0.054 Uiso 0.499(7) 1 calc PR D 5
C24B C 0.1003(15) 0.6995(18) 0.0276(19) 0.047(3) Uani 0.501(7) 1 d PU D 6
H24D H -0.0038 0.6793 0.0138 0.070 Uiso 0.501(7) 1 calc PR D 6
H24E H 0.1605 0.6272 0.0542 0.070 Uiso 0.501(7) 1 calc PR D 6
H24F H 0.1157 0.7297 -0.0478 0.070 Uiso 0.501(7) 1 calc PR D 6
C25B C 0.3260(8) 0.8199(8) 0.1223(6) 0.054(2) Uani 0.501(7) 1 d PU D 6
H25D H 0.3247 0.8472 0.0411 0.081 Uiso 0.501(7) 1 calc PR D 6
H25E H 0.3799 0.7435 0.1406 0.081 Uiso 0.501(7) 1 calc PR D 6
H25F H 0.3746 0.8809 0.1822 0.081 Uiso 0.501(7) 1 calc PR D 6
C26B C 0.0776(11) 0.8981(8) 0.1055(7) 0.057(3) Uani 0.501(7) 1 d PU D 6
H26D H 0.0848 0.9301 0.0281 0.086 Uiso 0.501(7) 1 calc PR D 6
H26E H 0.1212 0.9558 0.1704 0.086 Uiso 0.501(7) 1 calc PR D 6
H26F H -0.0261 0.8852 0.1008 0.086 Uiso 0.501(7) 1 calc PR D 6

loop_
_atom_site_aniso_label
_atom_site_aniso_U_11
_atom_site_aniso_U_22
_atom_site_aniso_U_33
_atom_site_aniso_U_23
_atom_site_aniso_U_13
_atom_site_aniso_U_12
O1 0.107(2) 0.082(2) 0.0324(13) -0.0153(13) -0.0098(14) 0.0676(19)
O2 0.0527(13) 0.0329(12) 0.0361(11) -0.0042(10) 0.0087(10) 0.0095(10)
O3 0.0765(16) 0.0248(10) 0.0217(9) 0.0044(8) 0.0066(10) -0.0066(11)
N1 0.0508(15) 0.0240(12) 0.0211(10) -0.0006(9) 0.0083(10) 0.0066(10)
C1 0.064(2) 0.067(3) 0.0415(19) 0.0059(18) 0.0062(18) -0.0099(19)
C2 0.102(3) 0.050(2) 0.0241(15) 0.0064(15) 0.0061(18) -0.033(2)
C3 0.079(3) 0.0356(18) 0.0258(14) 0.0029(13) 0.0115(15) -0.0174(17)
C4 0.0509(18) 0.0244(14) 0.0267(14) -0.0011(11) 0.0136(13) -0.0039(13)
C5 0.060(2) 0.0380(18) 0.0409(17) 0.0068(14) 0.0143(15) -0.0148(16)
C6 0.0516(19) 0.0314(16) 0.0332(15) 0.0043(12) 0.0184(13) 0.0050(13)
C7 0.0463(17) 0.0261(14) 0.0227(13) -0.0020(11) 0.0103(12) 0.0053(13)
C8 0.077(2) 0.0378(19) 0.0403(18) 0.0112(15) 0.0355(17) 0.0175(17)
C9 0.083(3) 0.0287(16) 0.0186(13) 0.0015(12) 0.0074(15) 0.0200(17)
C10 0.0584(19) 0.0241(15) 0.0216(13) 0.0054(11) 0.0062(13) 0.0028(13)
C11 0.063(2) 0.0323(17) 0.0273(14) 0.0053(13) 0.0047(14) -0.0066(15)
C12 0.102(3) 0.0196(14) 0.0213(15) 0.0034(12) 0.0138(16) 0.0021(16)
C13 0.127(4) 0.0208(16) 0.0311(16) -0.0027(13) 0.0269(19) -0.0012(18)
C14 0.061(2) 0.0403(18) 0.0268(15) -0.0031(13) 0.0177(14) -0.0177(15)
C15 0.069(2) 0.052(2) 0.0303(16) -0.0095(15) 0.0193(16) -0.0252(18)
C17 0.077(3) 0.047(2) 0.0324(16) 0.0000(15) 0.0068(16) -0.0267(19)
C18 0.115(3) 0.0260(17) 0.0284(16) 0.0022(13) 0.0145(18) -0.0120(18)
C19A 0.047(6) 0.029(3) 0.037(3) -0.004(3) -0.007(3) 0.016(3)
C20A 0.034(5) 0.028(3) 0.024(3) -0.002(2) 0.003(3) 0.001(3)
C16A 0.028(4) 0.047(4) 0.025(3) -0.024(3) -0.007(3) 0.002(4)
C19B 0.025(4) 0.028(3) 0.042(3) 0.000(2) 0.017(2) 0.002(2)
C20B 0.032(4) 0.026(3) 0.033(3) -0.005(2) 0.016(2) -0.004(2)
C16B 0.038(4) 0.038(3) 0.041(3) -0.019(3) 0.018(3) -0.019(3)
C21A 0.047(3) 0.032(3) 0.029(3) 0.007(3) 0.025(3) -0.007(3)
C22A 0.044(3) 0.048(4) 0.027(3) 0.006(3) 0.015(3) 0.002(3)
C23A 0.066(5) 0.041(4) 0.030(3) 0.000(3) 0.024(3) 0.000(3)
C21B 0.055(4) 0.034(3) 0.033(3) 0.010(3) 0.018(3) 0.007(3)
C22B 0.054(4) 0.038(3) 0.037(3) 0.006(3) 0.017(3) -0.005(3)
C23B 0.043(3) 0.043(4) 0.032(3) 0.007(3) 0.012(3) -0.002(3)
C24A 0.045(7) 0.056(5) 0.028(6) 0.010(4) 0.015(6) 0.006(6)
C25A 0.035(4) 0.054(4) 0.033(3) 0.015(3) 0.010(3) -0.006(3)
C26A 0.034(4) 0.042(4) 0.035(3) 0.009(3) 0.015(3) 0.008(3)
C24B 0.057(8) 0.055(6) 0.025(4) -0.001(4) 0.007(7) 0.004(7)
C25B 0.042(4) 0.086(6) 0.031(3) 0.014(4) 0.007(3) -0.007(4)
C26B 0.084(7) 0.060(5) 0.041(4) 0.023(3) 0.039(5) 0.024(5)

loop_
_atom_type_symbol
_atom_type_description
_atom_type_scat_dispersion_real
_atom_type_scat_dispersion_imag
_atom_type_scat_source
C C 0.0181 0.0091 'International Tables Vol C Tables 4.2.6.8 and 6.1.1.4'
H H 0.0000 0.0000 'International Tables Vol C Tables 4.2.6.8 and 6.1.1.4'
N N 0.0311 0.0180 'International Tables Vol C Tables 4.2.6.8 and 6.1.1.4'
O O 0.0492 0.0322 'International Tables Vol C Tables 4.2.6.8 and 6.1.1.4'

loop_
_geom_angle_atom_site_label_1
_geom_angle_atom_site_label_2
_geom_angle_atom_site_label_3
_geom_angle
C12 O3 C11 88.2(2)
C10 N1 C9 119.7(3)
C10 N1 C7 120.8(2)
C9 N1 C7 118.4(3)
C11 C1 H1A 109.5
C11 C1 H1B 109.5
H1A C1 H1B 109.5
C11 C1 H1C 109.5
H1A C1 H1C 109.5
H1B C1 H1C 109.5
C26B C2 C24A 125.9(9)
C26B C2 C25A 60.2(6)
C24A C2 C25A 120.6(8)
C26B C2 C3 115.5(5)
C24A C2 C3 111.8(9)
C25A C2 C3 113.3(3)
C26B C2 C24B 116.5(9)
C24A C2 C24B 17.6(8)
C25A C2 C24B 132.3(9)
C3 C2 C24B 109.8(9)
C26B C2 C25B 109.2(6)
C24A C2 C25B 80.4(6)
C25A C2 C25B 51.4(4)
C3 C2 C25B 106.3(4)
C24B C2 C25B 97.6(7)
C26B C2 C26A 37.7(5)
C24A C2 C26A 105.8(7)
C25A C2 C26A 97.8(4)
C3 C2 C26A 104.8(4)
C24B C2 C26A 90.0(7)
C25B C2 C26A 143.2(4)
C4 C3 C17 115.9(3)
C4 C3 C2 122.3(3)
C17 C3 C2 121.8(3)
C3 C4 C7 122.0(3)
C3 C4 H4 119.0
C7 C4 H4 119.0
C17 C5 C6 122.5(3)
C17 C5 H5 118.7
C6 C5 H5 118.7
C7 C6 C5 114.8(3)
C7 C6 C8 126.8(3)
C5 C6 C8 118.3(3)
C6 C7 C4 122.7(3)
C6 C7 N1 123.2(3)
C4 C7 N1 114.1(3)
C22A C8 C21B 118.8(4)
C22A C8 C6 119.1(4)
C21B C8 C6 121.9(4)
C22A C8 C23B 52.3(4)
C21B C8 C23B 113.8(4)
C6 C8 C23B 103.5(3)
C22A C8 C21A 112.1(4)
C21B C8 C21A 46.6(4)
C6 C8 C21A 106.2(3)
C23B C8 C21A 150.3(4)
C22A C8 C22B 49.0(4)
C21B C8 C22B 108.0(4)
C6 C8 C22B 106.5(3)
C23B C8 C22B 100.9(4)
C21A C8 C22B 72.2(4)
C22A C8 C23A 109.1(4)
C21B C8 C23A 51.4(4)
C6 C8 C23A 110.4(3)
C23B C8 C23A 69.9(4)
C21A C8 C23A 97.9(4)
C22B C8 C23A 143.1(4)
O1 C9 N1 121.5(3)
O1 C9 C12 125.4(3)
N1 C9 C12 113.2(3)
O2 C10 N1 122.5(3)
O2 C10 C11 124.4(3)
N1 C10 C11 113.1(3)
O3 C11 C1 114.0(3)
O3 C11 C10 105.7(3)
C1 C11 C10 114.4(3)
O3 C11 C18 89.1(3)
C1 C11 C18 121.8(3)
C10 C11 C18 108.2(3)
O3 C12 C13 114.5(2)
O3 C12 C9 105.7(2)
C13 C12 C9 115.4(4)
O3 C12 C18 89.3(3)
C13 C12 C18 120.8(3)
C9 C12 C18 107.6(3)
C20A C13 C14 117.5(4)
C20A C13 C12 116.8(4)
C14 C13 C12 121.8(3)
C20A C13 C20B 37.9(3)
C14 C13 C20B 116.7(4)
C12 C13 C20B 118.5(3)
C15 C14 C13 121.2(3)
C15 C14 H14 119.4
C13 C14 H14 119.4
C16A C15 C14 119.4(4)
C16A C15 C16B 26.5(4)
C14 C15 C16B 119.3(4)
C16A C15 H15 120.3
C14 C15 H15 120.3
C16B C15 H15 113.7
C5 C17 C3 122.1(3)
C5 C17 H17 119.0
C3 C17 H17 119.0
C12 C18 C11 83.3(3)
C12 C18 H18A 114.7
C11 C18 H18A 114.7
C12 C18 H18B 114.7
C11 C18 H18B 114.7
H18A C18 H18B 111.8
C16A C19A C20A 121.6(7)
C16A C19A H19A 119.2
C20A C19A H19A 119.2
C13 C20A C19A 116.0(6)
C13 C20A H20A 122.0
C19A C20A H20A 122.0
C15 C16A C19A 120.3(6)
C15 C16A H16A 119.9
C19A C16A H16A 119.9
C16B C19B C20B 121.3(6)
C16B C19B H19B 119.3
C20B C19B H19B 119.3
C19B C20B C13 120.3(5)
C19B C20B H20B 119.8
C13 C20B H20B 119.8
C19B C16B C15 118.1(5)
C19B C16B H16B 120.9
C15 C16B H16B 120.9
C8 C21A H21A 109.5
C8 C21A H21B 109.5
C8 C21A H21C 109.5
C8 C22A H22A 109.5
C8 C22A H22B 109.5
C8 C22A H22C 109.5
C8 C23A H23A 109.5
C8 C23A H23B 109.5
C8 C23A H23C 109.5
C8 C21B H21D 109.5
C8 C21B H21E 109.5
C8 C21B H21F 109.5
C8 C22B H22D 109.5
C8 C22B H22E 109.5
C8 C22B H22F 109.5
C8 C23B H23D 109.5
C8 C23B H23E 109.5
C8 C23B H23F 109.5
C2 C24A H24A 109.5
C2 C24A H24B 109.5
C2 C24A H24C 109.5
C2 C25A H25A 109.5
C2 C25A H25B 109.5
C2 C25A H25C 109.5
C2 C26A H26A 109.5
C2 C26A H26B 109.5
C2 C26A H26C 109.5
C2 C24B H24D 109.5
C2 C24B H24E 109.5
C2 C24B H24F 109.5
C2 C25B H25D 109.5
C2 C25B H25E 109.5
C2 C25B H25F 109.5
C2 C26B H26D 109.5
C2 C26B H26E 109.5
C2 C26B H26F 109.5

loop_
_geom_bond_atom_site_label_1
_geom_bond_atom_site_label_2
_geom_bond_distance
O1 C9 1.200(5)
O2 C10 1.212(4)
O3 C12 1.474(4)
O3 C11 1.475(4)
N1 C10 1.388(4)
N1 C9 1.410(4)
N1 C7 1.456(4)
C1 C11 1.484(5)
C1 H1A 0.9800
C1 H1B 0.9800
C1 H1C 0.9800
C2 C26B 1.263(9)
C2 C24A 1.418(18)
C2 C25A 1.473(7)
C2 C3 1.540(4)
C2 C24B 1.564(17)
C2 C25B 1.741(8)
C2 C26A 1.800(8)
C3 C4 1.380(4)
C3 C17 1.393(5)
C4 C7 1.391(4)
C4 H4 0.9500
C5 C17 1.381(5)
C5 C6 1.398(5)
C5 H5 0.9500
C6 C7 1.391(4)
C6 C8 1.551(4)
C8 C22A 1.346(8)
C8 C21B 1.354(7)
C8 C23B 1.606(7)
C8 C21A 1.616(7)
C8 C22B 1.683(7)
C8 C23A 1.685(7)
C9 C12 1.518(5)
C10 C11 1.521(4)
C11 C18 1.546(5)
C12 C13 1.478(5)
C12 C18 1.541(6)
C13 C20A 1.330(7)
C13 C14 1.376(4)
C13 C20B 1.562(7)
C14 C15 1.374(5)
C14 H14 0.9500
C15 C16A 1.242(9)
C15 C16B 1.578(10)
C15 H15 0.9500
C17 H17 0.9500
C18 H18A 0.9900
C18 H18B 0.9900
C19A C16A 1.378(11)
C19A C20A 1.397(9)
C19A H19A 0.9500
C20A H20A 0.9500
C16A H16A 0.9500
C19B C16B 1.365(9)
C19B C20B 1.367(7)
C19B H19B 0.9500
C20B H20B 0.9500
C16B H16B 0.9500
C21A H21A 0.9800
C21A H21B 0.9800
C21A H21C 0.9800
C22A H22A 0.9800
C22A H22B 0.9800
C22A H22C 0.9800
C23A H23A 0.9800
C23A H23B 0.9800
C23A H23C 0.9800
C21B H21D 0.9800
C21B H21E 0.9800
C21B H21F 0.9800
C22B H22D 0.9800
C22B H22E 0.9800
C22B H22F 0.9800
C23B H23D 0.9800
C23B H23E 0.9800
C23B H23F 0.9800
C24A H24A 0.9800
C24A H24B 0.9800
C24A H24C 0.9800
C25A H25A 0.9800
C25A H25B 0.9800
C25A H25C 0.9800
C26A H26A 0.9800
C26A H26B 0.9800
C26A H26C 0.9800
C24B H24D 0.9800
C24B H24E 0.9800
C24B H24F 0.9800
C25B H25D 0.9800
C25B H25E 0.9800
C25B H25F 0.9800
C26B H26D 0.9800
C26B H26E 0.9800
C26B H26F 0.9800
